data_7227553
loop_
_publ_author_name
'Sun, Kai'
'Wang, Xin'
'Fu, Fangfang'
'Zhang, Chong'
'Chen, Yao'
'Liu, Lin'

_publ_section_title
;
 Metal-free selenosulfonylation of alkynes: rapid access to
 \b-(seleno)vinyl sulfones via a cationic-species-induced pathway
;
_journal_issue 6
_journal_name_full 'Green Chem.'
_journal_page_first 1490
_journal_paper_doi 10.1039/C6GC03420A
_journal_volume 19
_journal_year 2017
_chemical_formula_sum 'C21 H17 F N0 O2 S Se'
_chemical_formula_weight 431.37
_chemical_name_systematic
; 
 ? 
;
_space_group_IT_number 14
_symmetry_cell_setting monoclinic
_symmetry_space_group_name_Hall '-P 2yn'
_symmetry_space_group_name_H-M 'P 1 21/n 1'
_atom_sites_solution_hydrogens geom
_atom_sites_solution_primary direct
_atom_sites_solution_secondary difmap
_audit_creation_method SHELXL-97
_audit_update_record
;
2016-12-10 deposited with the CCDC.
2017-01-20 downloaded from the CCDC.
;
_cell_angle_alpha 90.00
_cell_angle_beta 95.33(3)
_cell_angle_gamma 90.00
_cell_formula_units_Z 4
_cell_length_a 7.1841(14)
_cell_length_b 18.013(4)
_cell_length_c 14.832(3)
_cell_measurement_reflns_used 4234
_cell_measurement_temperature 293(2)
_cell_measurement_theta_max 25.97
_cell_measurement_theta_min 2.65
_cell_volume 1911.1(7)
_computing_cell_refinement 'Bruker SAINT'
_computing_data_collection 'Bruker APEX2'
_computing_data_reduction 'Bruker SAINT'
_computing_molecular_graphics 'Bruker SHELXTL'
_computing_publication_material 'Bruker SHELXTL'
_computing_structure_refinement 'SHELXL-97 (Sheldrick, 2008)'
_computing_structure_solution 'SHELXS-97 (Sheldrick, 2008)'
_diffrn_ambient_temperature 293(2)
_diffrn_measured_fraction_theta_full 0.989
_diffrn_measured_fraction_theta_max 0.989
_diffrn_measurement_device_type 'Bruker APEX-II CCD'
_diffrn_measurement_method '\f and \w scans'
_diffrn_radiation_monochromator graphite
_diffrn_radiation_source 'fine-focus sealed tube'
_diffrn_radiation_type MoK\a
_diffrn_radiation_wavelength 0.71073
_diffrn_reflns_av_R_equivalents 0.0330
_diffrn_reflns_av_sigmaI/netI 0.0354
_diffrn_reflns_limit_h_max 9
_diffrn_reflns_limit_h_min -9
_diffrn_reflns_limit_k_max 22
_diffrn_reflns_limit_k_min -22
_diffrn_reflns_limit_l_max 18
_diffrn_reflns_limit_l_min -18
_diffrn_reflns_number 15560
_diffrn_reflns_theta_full 27.22
_diffrn_reflns_theta_max 27.22
_diffrn_reflns_theta_min 2.26
_diffrn_standards_decay_% 0
_diffrn_standards_interval_count 0
_diffrn_standards_interval_time 0
_diffrn_standards_number 0
_exptl_absorpt_coefficient_mu 2.095
_exptl_absorpt_correction_type none
_exptl_crystal_colour colorless
_exptl_crystal_density_diffrn 1.499
_exptl_crystal_density_method 'not measured'
_exptl_crystal_description block
_exptl_crystal_F_000 872
_exptl_crystal_size_max 0.20
_exptl_crystal_size_mid 0.20
_exptl_crystal_size_min 0.20
_refine_diff_density_max 2.707
_refine_diff_density_min -0.627
_refine_diff_density_rms 0.097
_refine_ls_extinction_method none
_refine_ls_goodness_of_fit_ref 1.061
_refine_ls_hydrogen_treatment constr
_refine_ls_matrix_type full
_refine_ls_number_parameters 235
_refine_ls_number_reflns 4214
_refine_ls_number_restraints 0
_refine_ls_restrained_S_all 1.061
_refine_ls_R_factor_all 0.0786
_refine_ls_R_factor_gt 0.0550
_refine_ls_shift/su_max 0.000
_refine_ls_shift/su_mean 0.000
_refine_ls_structure_factor_coef Fsqd
_refine_ls_weighting_details 'calc w=1/[\s^2^(Fo^2^)+(0.1164P)^2^+1.3154P] where P=(Fo^2^+2Fc^2^)/3'
_refine_ls_weighting_scheme calc
_refine_ls_wR_factor_gt 0.1703
_refine_ls_wR_factor_ref 0.1890
_reflns_number_gt 3050
_reflns_number_total 4214
_reflns_threshold_expression I>2sigma(I)
_cod_data_source_file c6gc03420a1.cif
_cod_data_source_block 1
_cod_depositor_comments
;
The following automatic conversions were performed:

'_symmetry_cell_setting' value 'Monoclinic' changed to 'monoclinic'
according to
/usr/data/users/saulius/crontab/automatic-downloads/rss-feeds/RSC/lib/dictionaries/cif_core.dic
dictionary named 'cif_core.dic' version 2.4.2 from 2011-04-26.

Automatic conversion script
Id: cif_fix_values 4268 2015-11-12 08:31:59Z antanas 

 Adding full bibliography for 7227553--7227555.cif.
;
_cod_original_sg_symbol_H-M 'P2(1)/n  '
_cod_database_code 7227553

loop_
_symmetry_equiv_pos_as_xyz
'x, y, z'
'-x+1/2, y+1/2, -z+1/2'
'-x, -y, -z'
'x-1/2, -y-1/2, z-1/2'

loop_
_atom_site_label
_atom_site_type_symbol
_atom_site_fract_x
_atom_site_fract_y
_atom_site_fract_z
_atom_site_U_iso_or_equiv
_atom_site_adp_type
_atom_site_occupancy
_atom_site_symmetry_multiplicity
_atom_site_calc_flag
_atom_site_refinement_flags
Se1 Se 0.22666(7) 1.03088(3) 0.58920(3) 0.0486(2) Uani 1 1 d .
S2 S 0.41233(15) 0.86193(6) 0.80615(8) 0.0467(3) Uani 1 1 d .
C7 C 0.2484(6) 0.9449(2) 0.6644(3) 0.0392(9) Uani 1 1 d .
C9 C 0.4242(6) 1.0910(2) 0.6457(3) 0.0406(9) Uani 1 1 d .
O1 O 0.3426(5) 0.79658(18) 0.7601(2) 0.0581(9) Uani 1 1 d .
C6 C 0.1069(6) 0.8889(2) 0.6289(3) 0.0400(9) Uani 1 1 d .
O2 O 0.6062(5) 0.8648(2) 0.8390(3) 0.0677(10) Uani 1 1 d .
C8 C 0.3737(6) 0.9392(2) 0.7360(3) 0.0443(10) Uani 1 1 d .
H8A H 0.4482 0.9806 0.7500 0.053 Uiso 1 1 calc R
C4 C -0.2119(7) 0.8476(3) 0.6061(4) 0.0645(15) Uani 1 1 d .
H4A H -0.3354 0.8514 0.6197 0.077 Uiso 1 1 calc R
C1 C 0.1487(6) 0.8346(3) 0.5682(3) 0.0490(11) Uani 1 1 d .
C14 C 0.3816(7) 1.1463(3) 0.7051(4) 0.0555(12) Uani 1 1 d .
H14A H 0.2591 1.1536 0.7187 0.067 Uiso 1 1 calc R
C10 C 0.6057(7) 1.0812(3) 0.6260(3) 0.0566(12) Uani 1 1 d .
H10A H 0.6351 1.0440 0.5863 0.068 Uiso 1 1 calc R
C2 C 0.0171(8) 0.7891(3) 0.5260(4) 0.0624(14) Uani 1 1 d .
H2A H 0.0497 0.7539 0.4843 0.075 Uiso 1 1 calc R
C5 C -0.0756(6) 0.8956(3) 0.6483(3) 0.0504(11) Uani 1 1 d .
H5A H -0.1088 0.9315 0.6889 0.060 Uiso 1 1 calc R
C18 C 0.0713(9) 0.9070(4) 1.0439(4) 0.0709(16) Uani 1 1 d .
C20 C 0.0933(7) 0.8588(3) 0.8927(3) 0.0592(13) Uani 1 1 d .
H20A H 0.0376 0.8358 0.8410 0.071 Uiso 1 1 calc R
C3 C -0.1650(8) 0.7961(3) 0.5461(4) 0.0643(15) Uani 1 1 d .
H3A H -0.2566 0.7651 0.5181 0.077 Uiso 1 1 calc R
C12 C 0.7025(8) 1.1817(3) 0.7243(4) 0.0671(15) Uani 1 1 d .
H12A H 0.7966 1.2124 0.7506 0.081 Uiso 1 1 calc R
C15 C 0.2782(6) 0.8783(3) 0.8979(3) 0.0492(11) Uani 1 1 d .
C16 C 0.3630(8) 0.9112(3) 0.9767(3) 0.0585(13) Uani 1 1 d .
H16A H 0.4891 0.9238 0.9812 0.070 Uiso 1 1 calc R
C13 C 0.5240(8) 1.1904(3) 0.7437(4) 0.0637(14) Uani 1 1 d .
H13A H 0.4964 1.2273 0.7842 0.076 Uiso 1 1 calc R
C11 C 0.7427(8) 1.1265(4) 0.6651(4) 0.0731(17) Uani 1 1 d .
H11A H 0.8654 1.1199 0.6515 0.088 Uiso 1 1 calc R
C17 C 0.2570(9) 0.9246(4) 1.0475(4) 0.0717(16) Uani 1 1 d .
H17A H 0.3137 0.9464 1.0998 0.086 Uiso 1 1 calc R
C19 C -0.0095(8) 0.8735(4) 0.9643(4) 0.0716(16) Uani 1 1 d .
H19A H -0.1356 0.8609 0.9599 0.086 Uiso 1 1 calc R
F1 F 0.3291(6) 0.8260(3) 0.5530(3) 0.1073(14) Uani 1 1 d .
C21 C -0.0446(12) 0.9231(5) 1.1207(5) 0.102(3) Uani 1 1 d .
H21A H 0.0324 0.9456 1.1696 0.153 Uiso 1 1 calc R
H21B H -0.0961 0.8776 1.1413 0.153 Uiso 1 1 calc R
H21C H -0.1443 0.9563 1.1004 0.153 Uiso 1 1 calc R

loop_
_atom_site_aniso_label
_atom_site_aniso_U_11
_atom_site_aniso_U_22
_atom_site_aniso_U_33
_atom_site_aniso_U_23
_atom_site_aniso_U_13
_atom_site_aniso_U_12
Se1 0.0609(3) 0.0376(3) 0.0447(3) 0.00469(18) -0.0086(2) -0.00304(19)
S2 0.0445(6) 0.0435(6) 0.0499(6) 0.0089(5) -0.0063(5) 0.0005(5)
C7 0.039(2) 0.038(2) 0.040(2) -0.0014(18) 0.0005(17) -0.0014(17)
C9 0.051(2) 0.033(2) 0.038(2) 0.0024(17) 0.0038(18) -0.0010(17)
O1 0.073(2) 0.0394(18) 0.061(2) -0.0004(16) -0.0002(17) 0.0012(16)
C6 0.040(2) 0.038(2) 0.040(2) 0.0048(18) -0.0054(17) -0.0040(17)
O2 0.0457(19) 0.085(3) 0.070(2) 0.016(2) -0.0118(16) 0.0071(18)
C8 0.051(2) 0.035(2) 0.046(2) 0.0046(19) -0.0044(19) -0.0062(19)
C4 0.043(3) 0.069(4) 0.077(4) 0.022(3) -0.012(2) -0.012(2)
C1 0.043(2) 0.048(3) 0.056(3) -0.007(2) 0.004(2) -0.004(2)
C14 0.057(3) 0.046(3) 0.063(3) -0.012(2) 0.008(2) 0.008(2)
C10 0.058(3) 0.059(3) 0.056(3) -0.007(2) 0.020(2) 0.004(2)
C2 0.079(4) 0.050(3) 0.056(3) -0.010(2) -0.003(3) -0.017(3)
C5 0.048(2) 0.048(3) 0.053(3) 0.004(2) -0.003(2) 0.000(2)
C18 0.079(4) 0.079(4) 0.054(3) 0.020(3) 0.005(3) 0.026(3)
C20 0.051(3) 0.075(4) 0.049(3) 0.006(2) -0.007(2) 0.002(2)
C3 0.070(3) 0.054(3) 0.064(3) 0.005(3) -0.020(3) -0.023(3)
C12 0.068(4) 0.049(3) 0.082(4) 0.000(3) -0.010(3) -0.014(3)
C15 0.051(3) 0.046(3) 0.049(3) 0.014(2) -0.007(2) 0.000(2)
C16 0.060(3) 0.058(3) 0.054(3) 0.000(2) -0.010(2) -0.005(2)
C13 0.072(4) 0.043(3) 0.074(4) -0.020(3) -0.005(3) 0.004(2)
C11 0.048(3) 0.089(5) 0.083(4) 0.011(4) 0.011(3) -0.003(3)
C17 0.090(4) 0.074(4) 0.048(3) -0.001(3) -0.010(3) 0.003(3)
C19 0.053(3) 0.097(5) 0.064(3) 0.019(3) -0.001(3) 0.007(3)
F1 0.096(3) 0.113(3) 0.114(3) -0.032(3) 0.016(2) -0.002(2)
C21 0.118(6) 0.130(7) 0.060(4) 0.016(4) 0.019(4) 0.039(5)

loop_
_atom_type_symbol
_atom_type_description
_atom_type_scat_dispersion_real
_atom_type_scat_dispersion_imag
_atom_type_scat_source
C C 0.0033 0.0016 'International Tables Vol C Tables 4.2.6.8 and 6.1.1.4'
H H 0.0000 0.0000 'International Tables Vol C Tables 4.2.6.8 and 6.1.1.4'
N N 0.0061 0.0033 'International Tables Vol C Tables 4.2.6.8 and 6.1.1.4'
O O 0.0106 0.0060 'International Tables Vol C Tables 4.2.6.8 and 6.1.1.4'
F F 0.0171 0.0103 'International Tables Vol C Tables 4.2.6.8 and 6.1.1.4'
S S 0.1246 0.1234 'International Tables Vol C Tables 4.2.6.8 and 6.1.1.4'
Se Se -0.0929 2.2259 'International Tables Vol C Tables 4.2.6.8 and 6.1.1.4'

loop_
_geom_angle_atom_site_label_1
_geom_angle_atom_site_label_2
_geom_angle_atom_site_label_3
_geom_angle
C7 Se1 C9 100.69(17)
O1 S2 O2 118.6(2)
O1 S2 C8 110.0(2)
O2 S2 C8 105.7(2)
O1 S2 C15 108.3(2)
O2 S2 C15 108.4(2)
C8 S2 C15 105.0(2)
C8 C7 C6 128.1(4)
C8 C7 Se1 122.9(3)
C6 C7 Se1 109.0(3)
C10 C9 C14 119.9(4)
C10 C9 Se1 120.9(3)
C14 C9 Se1 119.1(4)
C5 C6 C1 117.9(4)
C5 C6 C7 119.9(4)
C1 C6 C7 121.8(4)
C7 C8 S2 126.6(4)
C7 C8 H8A 116.7
S2 C8 H8A 116.7
C3 C4 C5 120.6(5)
C3 C4 H4A 119.7
C5 C4 H4A 119.7
F1 C1 C2 119.5(5)
F1 C1 C6 117.5(4)
C2 C1 C6 122.9(5)
C13 C14 C9 118.7(5)
C13 C14 H14A 120.7
C9 C14 H14A 120.7
C11 C10 C9 119.6(5)
C11 C10 H10A 120.2
C9 C10 H10A 120.2
C1 C2 C3 118.7(5)
C1 C2 H2A 120.6
C3 C2 H2A 120.6
C6 C5 C4 119.4(5)
C6 C5 H5A 120.3
C4 C5 H5A 120.3
C17 C18 C19 117.2(5)
C17 C18 C21 122.3(6)
C19 C18 C21 120.4(6)
C15 C20 C19 119.8(5)
C15 C20 H20A 120.1
C19 C20 H20A 120.1
C4 C3 C2 120.4(5)
C4 C3 H3A 119.8
C2 C3 H3A 119.8
C13 C12 C11 118.7(5)
C13 C12 H12A 120.6
C11 C12 H12A 120.6
C20 C15 C16 120.0(5)
C20 C15 S2 120.7(4)
C16 C15 S2 119.2(4)
C17 C16 C15 118.9(5)
C17 C16 H16A 120.6
C15 C16 H16A 120.6
C12 C13 C14 121.9(5)
C12 C13 H13A 119.1
C14 C13 H13A 119.1
C10 C11 C12 121.2(5)
C10 C11 H11A 119.4
C12 C11 H11A 119.4
C18 C17 C16 122.6(5)
C18 C17 H17A 118.7
C16 C17 H17A 118.7
C20 C19 C18 121.5(6)
C20 C19 H19A 119.2
C18 C19 H19A 119.2
C18 C21 H21A 109.5
C18 C21 H21B 109.5
H21A C21 H21B 109.5
C18 C21 H21C 109.5
H21A C21 H21C 109.5
H21B C21 H21C 109.5

loop_
_geom_bond_atom_site_label_1
_geom_bond_atom_site_label_2
_geom_bond_distance
Se1 C7 1.906(4)
Se1 C9 1.915(4)
S2 O1 1.428(4)
S2 O2 1.433(3)
S2 C8 1.745(4)
S2 C15 1.764(5)
C7 C8 1.330(6)
C7 C6 1.494(6)
C9 C10 1.374(6)
C9 C14 1.383(6)
C6 C5 1.373(6)
C6 C1 1.381(6)
C8 H8A 0.9300
C4 C3 1.350(8)
C4 C5 1.409(7)
C4 H4A 0.9300
C1 F1 1.345(6)
C1 C2 1.359(7)
C14 C13 1.378(7)
C14 H14A 0.9300
C10 C11 1.366(8)
C10 H10A 0.9300
C2 C3 1.374(8)
C2 H2A 0.9300
C5 H5A 0.9300
C18 C17 1.368(9)
C18 C19 1.403(9)
C18 C21 1.500(9)
C20 C15 1.369(7)
C20 C19 1.374(8)
C20 H20A 0.9300
C3 H3A 0.9300
C12 C13 1.349(8)
C12 C11 1.374(9)
C12 H12A 0.9300
C15 C16 1.399(7)
C16 C17 1.374(8)
C16 H16A 0.9300
C13 H13A 0.9300
C11 H11A 0.9300
C17 H17A 0.9300
C19 H19A 0.9300
C21 H21A 0.9600
C21 H21B 0.9600
C21 H21C 0.9600

loop_
_geom_torsion_atom_site_label_1
_geom_torsion_atom_site_label_2
_geom_torsion_atom_site_label_3
_geom_torsion_atom_site_label_4
_geom_torsion
C9 Se1 C7 C8 1.5(4)
C9 Se1 C7 C6 -178.1(3)
C7 Se1 C9 C10 83.0(4)
C7 Se1 C9 C14 -98.9(4)
C8 C7 C6 C5 100.2(6)
Se1 C7 C6 C5 -80.2(4)
C8 C7 C6 C1 -87.3(6)
Se1 C7 C6 C1 92.3(4)
C6 C7 C8 S2 2.6(7)
Se1 C7 C8 S2 -177.0(3)
O1 S2 C8 C7 21.2(5)
O2 S2 C8 C7 150.3(4)
C15 S2 C8 C7 -95.2(5)
C5 C6 C1 F1 -176.8(4)
C7 C6 C1 F1 10.5(7)
C5 C6 C1 C2 1.4(7)
C7 C6 C1 C2 -171.3(5)
C10 C9 C14 C13 -0.3(7)
Se1 C9 C14 C13 -178.4(4)
C14 C9 C10 C11 -0.2(8)
Se1 C9 C10 C11 177.8(4)
F1 C1 C2 C3 176.5(5)
C6 C1 C2 C3 -1.6(8)
C1 C6 C5 C4 0.0(7)
C7 C6 C5 C4 172.7(4)
C3 C4 C5 C6 -1.0(7)
C5 C4 C3 C2 0.8(8)
C1 C2 C3 C4 0.5(8)
C19 C20 C15 C16 1.7(8)
C19 C20 C15 S2 -178.7(5)
O1 S2 C15 C20 -31.8(5)
O2 S2 C15 C20 -161.7(4)
C8 S2 C15 C20 85.8(5)
O1 S2 C15 C16 147.9(4)
O2 S2 C15 C16 18.0(5)
C8 S2 C15 C16 -94.5(4)
C20 C15 C16 C17 -1.1(8)
S2 C15 C16 C17 179.2(4)
C11 C12 C13 C14 -0.7(9)
C9 C14 C13 C12 0.8(9)
C9 C10 C11 C12 0.3(9)
C13 C12 C11 C10 0.2(9)
C19 C18 C17 C16 0.6(9)
C21 C18 C17 C16 -178.8(6)
C15 C16 C17 C18 0.0(9)
C15 C20 C19 C18 -1.1(9)
C17 C18 C19 C20 0.0(9)
C21 C18 C19 C20 179.4(6)
